data_7205844
loop_
_publ_author_name
'Wang, Xin'
'Yao, Wei'
'Qi, Yan-Fei'
'Luo, Ming-Fa'
'Wang, Yong-Hui'
'Xie, Hong-Wei'
'Yu, Yang'
'Ma, Rui-Ying'
'Li, Yang-Guang'

_publ_section_title
;
 From ladder, net to framework: Coordination polymers based on
 Zn(ii)/Cd(ii) ions and mixed bicarboxyl- and bipyridine-containing
 linear ligands
;
_journal_issue 7
_journal_name_full CrystEngComm
_journal_page_first 2542
_journal_paper_doi 10.1039/c0ce00878h
_journal_volume 13
_journal_year 2011
_chemical_formula_sum 'C56 H60 Cd3 N6 O15.5'
_chemical_formula_weight 1402.30
_chemical_name_systematic
;
?
;
_space_group_IT_number 15
_symmetry_cell_setting monoclinic
_symmetry_space_group_name_Hall '-C 2yc'
_symmetry_space_group_name_H-M 'C 1 2/c 1'
_atom_sites_solution_hydrogens geom
_atom_sites_solution_primary direct
_atom_sites_solution_secondary difmap
_audit_creation_method SHELXL-97
_cell_angle_alpha 90.00
_cell_angle_beta 91.05(3)
_cell_angle_gamma 90.00
_cell_formula_units_Z 4
_cell_length_a 32.207(6)
_cell_length_b 13.378(3)
_cell_length_c 15.871(3)
_cell_measurement_temperature 150(2)
_cell_volume 6837(2)
_computing_structure_refinement 'SHELXL-97 (Sheldrick, 1997)'
_computing_structure_solution 'SHELXS-97 (Sheldrick, 1990)'
_diffrn_ambient_temperature 150(2)
_diffrn_detector_area_resol_mean 0.01
_diffrn_measured_fraction_theta_full 0.994
_diffrn_measured_fraction_theta_max 0.994
_diffrn_measurement_device_type 'Rigaku R-AXIS RAPID IP'
_diffrn_measurement_method Oscillation
_diffrn_radiation_monochromator graphite
_diffrn_radiation_source 'Rotation anode'
_diffrn_radiation_type MoK\a
_diffrn_radiation_wavelength 0.71073
_diffrn_reflns_av_R_equivalents 0.0952
_diffrn_reflns_av_sigmaI/netI 0.0784
_diffrn_reflns_limit_h_max 41
_diffrn_reflns_limit_h_min -41
_diffrn_reflns_limit_k_max 17
_diffrn_reflns_limit_k_min -16
_diffrn_reflns_limit_l_max 20
_diffrn_reflns_limit_l_min -20
_diffrn_reflns_number 32051
_diffrn_reflns_theta_full 27.45
_diffrn_reflns_theta_max 27.45
_diffrn_reflns_theta_min 3.04
_diffrn_standards_decay_% none
_diffrn_standards_interval_count 0
_diffrn_standards_interval_time 0
_diffrn_standards_number 0
_exptl_absorpt_coefficient_mu 0.985
_exptl_absorpt_correction_T_max 0.8051
_exptl_absorpt_correction_T_min 0.7699
_exptl_absorpt_correction_type multi-scan
_exptl_absorpt_process_details 'ABSCOR by T.Higashi 8 March,1995'
_exptl_crystal_colour colorless
_exptl_crystal_density_diffrn 1.362
_exptl_crystal_density_method 'not measured'
_exptl_crystal_description block
_exptl_crystal_F_000 2824
_exptl_crystal_size_max 0.28
_exptl_crystal_size_mid 0.25
_exptl_crystal_size_min 0.23
_refine_diff_density_max 1.226
_refine_diff_density_min -0.963
_refine_diff_density_rms 0.157
_refine_ls_extinction_method none
_refine_ls_goodness_of_fit_ref 1.065
_refine_ls_hydrogen_treatment constr
_refine_ls_matrix_type full
_refine_ls_number_parameters 401
_refine_ls_number_reflns 7784
_refine_ls_number_restraints 54
_refine_ls_restrained_S_all 1.066
_refine_ls_R_factor_all 0.0899
_refine_ls_R_factor_gt 0.0630
_refine_ls_shift/su_max 0.001
_refine_ls_shift/su_mean 0.000
_refine_ls_structure_factor_coef Fsqd
_refine_ls_weighting_details 'calc w=1/[\s^2^(Fo^2^)+(0.0955P)^2^+23.3672P] where P=(Fo^2^+2Fc^2^)/3'
_refine_ls_weighting_scheme calc
_refine_ls_wR_factor_gt 0.1672
_refine_ls_wR_factor_ref 0.1826
_reflns_number_gt 5840
_reflns_number_total 7784
_reflns_threshold_expression >2sigma(I)
_cod_data_source_file c0ce00878h.txt
_cod_data_source_block wyh1
_cod_depositor_comments
;
The following automatic conversions were performed:
'_symmetry_cell_setting' value 'Monoclinic' changed to 'monoclinic'
according to '/home/saulius/struct/CIF-dictionaries/cif_core.dic'
dictionary named 'cif_core.dic' version 2.4.1 from 2010-06-29.

Automatic conversion script
Id: cif_fix_enum 1555 2011-01-17 13:19:09Z saulius 
;
_cod_original_sg_symbol_H-M C2/c
_cod_original_formula_sum 'C56 H60 Cd3 N6 O15.50'
_cod_database_code 7205844

loop_
_symmetry_equiv_pos_as_xyz
'x, y, z'
'-x, y, -z+1/2'
'x+1/2, y+1/2, z'
'-x+1/2, y+1/2, -z+1/2'
'-x, -y, -z'
'x, -y, z-1/2'
'-x+1/2, -y+1/2, -z'
'x+1/2, -y+1/2, z-1/2'

loop_
_atom_site_label
_atom_site_type_symbol
_atom_site_fract_x
_atom_site_fract_y
_atom_site_fract_z
_atom_site_U_iso_or_equiv
_atom_site_adp_type
_atom_site_occupancy
_atom_site_symmetry_multiplicity
_atom_site_calc_flag
_atom_site_refinement_flags
_atom_site_disorder_assembly
_atom_site_disorder_group
Cd1 Cd 0.606010(13) 0.69508(3) 0.23557(3) 0.02376(15) Uani 1 1 d . . .
Cd2 Cd 0.5000 0.77497(4) 0.2500 0.02235(16) Uani 1 2 d S . .
O1 O 0.55887(13) 0.7705(3) 0.3423(3) 0.0307(10) Uani 1 1 d . . .
O2 O 0.62626(14) 0.8015(3) 0.3467(3) 0.0377(11) Uani 1 1 d . . .
O3 O 0.53108(14) 1.1165(3) 0.6672(3) 0.0370(10) Uani 1 1 d . . .
O4 O 0.59681(14) 1.1680(4) 0.6541(3) 0.0387(11) Uani 1 1 d . . .
O5 O 0.59067(13) 0.5867(3) 0.1230(3) 0.0349(10) Uani 1 1 d . . .
O6 O 0.53544(14) 0.6471(3) 0.1852(3) 0.0326(10) Uani 1 1 d . . .
N1 N 0.61699(18) 0.5566(4) 0.3215(3) 0.0365(13) Uani 1 1 d . . .
N2 N 0.67577(17) 0.6989(4) 0.1983(4) 0.0374(13) Uani 1 1 d . . .
C1 C 0.58404(19) 0.8900(5) 0.4434(4) 0.0312(14) Uani 1 1 d . . .
C2 C 0.6162(2) 0.9545(5) 0.4667(4) 0.0324(14) Uani 1 1 d . . .
H2 H 0.6422 0.9496 0.4395 0.032 Uiso 1 1 calc R . .
C3 C 0.61085(19) 1.0251(5) 0.5283(4) 0.0323(14) Uani 1 1 d . . .
H3 H 0.6329 1.0697 0.5422 0.032 Uiso 1 1 calc R . .
C4 C 0.57333(19) 1.0320(5) 0.5708(4) 0.0284(13) Uani 1 1 d . . .
C5 C 0.54208(19) 0.9649(5) 0.5502(4) 0.0314(14) Uani 1 1 d . . .
H5 H 0.5169 0.9667 0.5804 0.031 Uiso 1 1 calc R . .
C6 C 0.54670(19) 0.8940(5) 0.4854(4) 0.0305(13) Uani 1 1 d . . .
H6 H 0.5246 0.8498 0.4707 0.030 Uiso 1 1 calc R . .
C7 C 0.5902(2) 0.8161(4) 0.3730(4) 0.0279(13) Uani 1 1 d . . .
C8 C 0.56661(19) 1.1130(5) 0.6364(4) 0.0276(13) Uani 1 1 d . . .
C9 C 0.52497(18) 0.5478(5) 0.0609(4) 0.0268(12) Uani 1 1 d . . .
C10 C 0.54218(19) 0.4831(5) 0.0040(4) 0.0332(14) Uani 1 1 d . . .
H10 H 0.5713 0.4712 0.0068 0.033 Uiso 1 1 calc R . .
C11 C 0.51820(19) 0.4342(5) -0.0579(4) 0.0329(14) Uani 1 1 d . . .
H11 H 0.5307 0.3901 -0.0968 0.033 Uiso 1 1 calc R . .
C12 C 0.55159(18) 0.5971(4) 0.1263(4) 0.0258(12) Uani 1 1 d . . .
C13 C 0.6436(2) 0.5590(6) 0.3879(5) 0.0472(19) Uani 1 1 d . . .
H13 H 0.6564 0.6207 0.4027 0.047 Uiso 1 1 calc R . .
C14 C 0.6532(2) 0.4741(6) 0.4358(5) 0.050(2) Uani 1 1 d . . .
H14 H 0.6729 0.4783 0.4809 0.050 Uiso 1 1 calc R . .
C15 C 0.6340(2) 0.3842(6) 0.4180(4) 0.0404(16) Uani 1 1 d . . .
C16 C 0.6057(3) 0.3833(6) 0.3525(5) 0.050(2) Uani 1 1 d . . .
H16 H 0.5907 0.3240 0.3393 0.050 Uiso 1 1 calc R . .
C17 C 0.5991(3) 0.4701(6) 0.3052(5) 0.053(2) Uani 1 1 d . . .
H17 H 0.5804 0.4664 0.2583 0.053 Uiso 1 1 calc R . .
C18 C 0.6947(3) 0.7870(7) 0.1962(6) 0.059(2) Uani 1 1 d . . .
H18 H 0.6791 0.8460 0.2066 0.059 Uiso 1 1 calc R . .
C19 C 0.7361(3) 0.7948(7) 0.1793(7) 0.071(3) Uani 1 1 d . . .
H19 H 0.7492 0.8584 0.1815 0.071 Uiso 1 1 calc R . .
C20 C 0.7594(2) 0.7104(7) 0.1587(6) 0.055(2) Uani 1 1 d . . .
C21 C 0.7382(3) 0.6201(7) 0.1575(7) 0.070(3) Uani 1 1 d . . .
H21 H 0.7520 0.5598 0.1433 0.070 Uiso 1 1 calc R . .
C22 C 0.6973(2) 0.6195(6) 0.1770(6) 0.056(2) Uani 1 1 d . . .
H22 H 0.6832 0.5571 0.1751 0.056 Uiso 1 1 calc R . .
C23 C 0.6442(2) 0.2903(6) 0.4671(5) 0.0466(18) Uani 1 1 d . . .
H23A H 0.6251 0.2360 0.4491 0.047 Uiso 1 1 calc R . .
H23B H 0.6402 0.3025 0.5279 0.047 Uiso 1 1 calc R . .
C24 C 0.6894(2) 0.2578(7) 0.4526(5) 0.053(2) Uani 1 1 d . . .
H24A H 0.7082 0.3151 0.4631 0.053 Uiso 1 1 calc R . .
H24B H 0.6971 0.2040 0.4928 0.053 Uiso 1 1 calc R . .
C25 C 0.8053(2) 0.7205(8) 0.1369(6) 0.067(3) Uani 1 1 d . . .
H25A H 0.8189 0.7678 0.1767 0.067 Uiso 1 1 calc R . .
H25B H 0.8190 0.6548 0.1434 0.067 Uiso 1 1 calc R . .
C27 C 0.5654(5) 0.9147(12) 0.7852(10) 0.131(5) Uani 1 1 d U . .
H27A H 0.5454 0.8606 0.7751 0.131 Uiso 0.50 1 calc PR A 1
H27B H 0.5533 0.9783 0.7666 0.131 Uiso 0.50 1 calc PR A 1
H27C H 0.5723 0.9183 0.8455 0.131 Uiso 0.50 1 calc PR A 1
H27D H 0.5722 0.9305 0.7268 0.131 Uiso 0.50 1 calc PR A 2
H27F H 0.5911 0.9073 0.8186 0.131 Uiso 0.50 1 calc PR A 2
H27G H 0.5487 0.9688 0.8086 0.131 Uiso 0.50 1 calc PR A 2
N3A N 0.6033(5) 0.8948(14) 0.7380(10) 0.073(5) Uani 0.50 1 d PU B 1
C26A C 0.6100(7) 0.8081(15) 0.6787(14) 0.077(6) Uani 0.50 1 d PU B 1
H26A H 0.5857 0.7642 0.6791 0.077 Uiso 0.50 1 calc PR B 1
H26B H 0.6346 0.7705 0.6972 0.077 Uiso 0.50 1 calc PR B 1
H26C H 0.6140 0.8335 0.6215 0.077 Uiso 0.50 1 calc PR B 1
C28A C 0.6326(6) 0.9606(15) 0.7458(12) 0.065(5) Uani 0.50 1 d PU B 1
H28A H 0.6277 1.0168 0.7808 0.065 Uiso 0.50 1 calc PR B 1
O7A O 0.6664(5) 0.9554(12) 0.7109(10) 0.091(5) Uani 0.50 1 d PU B 1
N3B N 0.5423(8) 0.8226(18) 0.7875(16) 0.111(7) Uani 0.50 1 d PU B 2
C26B C 0.5297(8) 0.791(2) 0.8684(16) 0.094(7) Uani 0.50 1 d PU B 2
H26D H 0.5150 0.7268 0.8633 0.094 Uiso 0.50 1 calc PR B 2
H26E H 0.5113 0.8409 0.8927 0.094 Uiso 0.50 1 calc PR B 2
H26F H 0.5543 0.7822 0.9051 0.094 Uiso 0.50 1 calc PR B 2
C28B C 0.5391(7) 0.7659(18) 0.7113(14) 0.082(6) Uani 0.50 1 d PU B 2
H28B H 0.5538 0.7844 0.6623 0.082 Uiso 0.50 1 calc PR B 2
O7B O 0.5071(6) 0.6617(14) 0.7128(11) 0.106(6) Uani 0.50 1 d PU . 2
OW1 O 0.4956(11) 0.698(2) 0.643(2) 0.200(13) Uiso 0.50 1 d P C 3
OW2 O 0.7298(12) 0.968(3) 0.541(2) 0.121(12) Uiso 0.25 1 d P . .

loop_
_atom_site_aniso_label
_atom_site_aniso_U_11
_atom_site_aniso_U_22
_atom_site_aniso_U_33
_atom_site_aniso_U_23
_atom_site_aniso_U_13
_atom_site_aniso_U_12
Cd1 0.0271(2) 0.0233(2) 0.0209(2) -0.00194(15) -0.00069(16) 0.00060(16)
Cd2 0.0253(3) 0.0235(3) 0.0184(3) 0.000 0.0020(2) 0.000
O1 0.038(2) 0.032(2) 0.022(2) -0.0021(18) -0.0070(18) -0.0010(19)
O2 0.037(2) 0.040(3) 0.036(3) -0.015(2) 0.002(2) 0.005(2)
O3 0.037(2) 0.037(3) 0.038(3) -0.015(2) 0.008(2) 0.002(2)
O4 0.041(3) 0.033(2) 0.042(3) -0.017(2) -0.002(2) -0.003(2)
O5 0.032(2) 0.043(3) 0.030(2) -0.010(2) -0.0008(19) -0.002(2)
O6 0.041(2) 0.029(2) 0.027(2) -0.0108(18) 0.0016(19) 0.0011(19)
N1 0.044(3) 0.034(3) 0.031(3) 0.001(2) -0.004(2) 0.003(3)
N2 0.033(3) 0.037(3) 0.042(3) -0.004(2) 0.004(3) -0.001(2)
C1 0.036(3) 0.035(3) 0.022(3) -0.002(3) -0.003(3) 0.000(3)
C2 0.030(3) 0.035(4) 0.032(3) -0.009(3) 0.002(3) 0.001(3)
C3 0.027(3) 0.033(3) 0.036(3) -0.006(3) -0.001(3) -0.004(3)
C4 0.037(3) 0.029(3) 0.019(3) -0.002(2) -0.003(2) 0.004(3)
C5 0.026(3) 0.038(4) 0.030(3) -0.007(3) 0.005(2) -0.002(3)
C6 0.031(3) 0.033(3) 0.027(3) -0.002(3) -0.003(3) -0.002(3)
C7 0.036(3) 0.026(3) 0.022(3) -0.003(2) 0.001(2) 0.003(3)
C8 0.031(3) 0.028(3) 0.023(3) 0.001(2) -0.002(2) 0.006(3)
C9 0.028(3) 0.030(3) 0.022(3) -0.004(2) 0.002(2) -0.004(2)
C10 0.022(3) 0.047(4) 0.031(3) -0.014(3) 0.002(2) -0.004(3)
C11 0.032(3) 0.036(4) 0.031(3) -0.015(3) 0.004(3) 0.003(3)
C12 0.031(3) 0.023(3) 0.024(3) -0.003(2) 0.001(2) 0.000(2)
C13 0.051(4) 0.046(4) 0.045(4) 0.003(3) -0.019(4) -0.004(4)
C14 0.052(4) 0.055(5) 0.043(4) 0.010(4) -0.017(4) 0.001(4)
C15 0.044(4) 0.041(4) 0.037(4) 0.010(3) 0.015(3) 0.012(3)
C16 0.069(5) 0.031(4) 0.049(4) 0.007(3) -0.019(4) -0.009(4)
C17 0.070(5) 0.032(4) 0.057(5) 0.003(3) -0.028(4) -0.005(4)
C18 0.038(4) 0.054(5) 0.086(7) -0.017(5) 0.010(4) -0.005(4)
C19 0.053(5) 0.056(6) 0.105(8) -0.017(5) 0.026(5) -0.027(4)
C20 0.033(4) 0.073(6) 0.060(5) 0.014(4) 0.003(4) 0.003(4)
C21 0.048(5) 0.042(5) 0.123(9) 0.006(5) 0.030(5) 0.000(4)
C22 0.040(4) 0.040(4) 0.088(6) 0.004(4) 0.017(4) -0.008(3)
C23 0.041(4) 0.049(5) 0.050(4) 0.018(4) 0.007(3) 0.011(3)
C24 0.046(4) 0.063(5) 0.050(5) 0.020(4) 0.009(4) 0.012(4)
C25 0.032(4) 0.090(7) 0.078(7) 0.024(5) 0.004(4) -0.007(4)
C27 0.145(9) 0.118(9) 0.129(9) 0.004(7) -0.025(7) 0.000(7)
N3A 0.080(8) 0.068(8) 0.071(8) 0.012(6) -0.017(7) 0.000(7)
C26A 0.094(10) 0.066(9) 0.070(9) 0.006(7) -0.018(8) -0.003(8)
C28A 0.066(8) 0.061(8) 0.068(8) 0.001(7) -0.015(7) 0.005(7)
O7A 0.105(8) 0.083(8) 0.084(8) 0.012(6) -0.023(7) 0.004(7)
N3B 0.120(11) 0.097(10) 0.117(11) 0.001(8) 0.001(8) 0.005(8)
C26B 0.090(10) 0.101(11) 0.091(10) 0.009(8) 0.007(8) 0.024(8)
C28B 0.086(9) 0.092(10) 0.068(9) -0.010(8) 0.003(8) 0.013(8)
O7B 0.112(9) 0.106(9) 0.100(9) -0.018(7) -0.001(8) 0.028(8)

loop_
_atom_type_symbol
_atom_type_description
_atom_type_scat_dispersion_real
_atom_type_scat_dispersion_imag
_atom_type_scat_source
C C 0.0033 0.0016 'International Tables Vol C Tables 4.2.6.8 and 6.1.1.4'
H H 0.0000 0.0000 'International Tables Vol C Tables 4.2.6.8 and 6.1.1.4'
N N 0.0061 0.0033 'International Tables Vol C Tables 4.2.6.8 and 6.1.1.4'
O O 0.0106 0.0060 'International Tables Vol C Tables 4.2.6.8 and 6.1.1.4'
Cd Cd -0.8075 1.2024 'International Tables Vol C Tables 4.2.6.8 and 6.1.1.4'

loop_
_geom_angle_atom_site_label_1
_geom_angle_atom_site_label_2
_geom_angle_atom_site_label_3
_geom_angle
_geom_angle_site_symmetry_1
_geom_angle_site_symmetry_3
_geom_angle_publ_flag
O4 Cd1 N1 178.34(19) 6_575 . ?
O4 Cd1 N2 87.35(19) 6_575 . ?
N1 Cd1 N2 91.7(2) . . ?
O4 Cd1 O5 92.39(17) 6_575 . ?
N1 Cd1 O5 88.99(18) . . ?
N2 Cd1 O5 90.61(18) . . ?
O4 Cd1 O2 88.27(17) 6_575 . ?
N1 Cd1 O2 90.30(18) . . ?
N2 Cd1 O2 85.51(18) . . ?
O5 Cd1 O2 176.04(16) . . ?
O4 Cd1 O6 85.15(16) 6_575 . ?
N1 Cd1 O6 96.41(17) . . ?
N2 Cd1 O6 143.56(17) . . ?
O5 Cd1 O6 54.23(14) . . ?
O2 Cd1 O6 129.72(15) . . ?
O4 Cd1 O1 89.17(16) 6_575 . ?
N1 Cd1 O1 90.66(17) . . ?
N2 Cd1 O1 139.47(17) . . ?
O5 Cd1 O1 129.89(14) . . ?
O2 Cd1 O1 54.01(15) . . ?
O6 Cd1 O1 76.07(13) . . ?
O3 Cd2 O3 97.9(3) 6_575 5_676 ?
O3 Cd2 O6 89.35(17) 6_575 . ?
O3 Cd2 O6 169.93(17) 5_676 . ?
O3 Cd2 O6 169.93(17) 6_575 2_655 ?
O3 Cd2 O6 89.35(17) 5_676 2_655 ?
O6 Cd2 O6 84.4(2) . 2_655 ?
O3 Cd2 O1 91.05(16) 6_575 . ?
O3 Cd2 O1 90.86(16) 5_676 . ?
O6 Cd2 O1 81.98(15) . . ?
O6 Cd2 O1 95.85(15) 2_655 . ?
O3 Cd2 O1 90.86(16) 6_575 2_655 ?
O3 Cd2 O1 91.05(16) 5_676 2_655 ?
O6 Cd2 O1 95.85(15) . 2_655 ?
O6 Cd2 O1 81.98(15) 2_655 2_655 ?
O1 Cd2 O1 177.1(2) . 2_655 ?
C7 O1 Cd2 147.6(4) . . ?
C7 O1 Cd1 88.0(4) . . ?
Cd2 O1 Cd1 94.60(14) . . ?
C7 O2 Cd1 95.5(4) . . ?
C8 O3 Cd2 133.1(4) . 5_676 ?
C8 O4 Cd1 134.5(4) . 6_576 ?
C12 O5 Cd1 95.5(3) . . ?
C12 O6 Cd2 158.7(4) . . ?
C12 O6 Cd1 89.4(3) . . ?
Cd2 O6 Cd1 97.01(15) . . ?
C17 N1 C13 116.4(6) . . ?
C17 N1 Cd1 121.6(4) . . ?
C13 N1 Cd1 121.9(5) . . ?
C22 N2 C18 117.8(7) . . ?
C22 N2 Cd1 124.2(5) . . ?
C18 N2 Cd1 118.0(5) . . ?
C6 C1 C2 119.7(6) . . ?
C6 C1 C7 120.5(6) . . ?
C2 C1 C7 119.7(6) . . ?
C3 C2 C1 120.8(6) . . ?
C3 C2 H2 119.6 . . ?
C1 C2 H2 119.6 . . ?
C2 C3 C4 120.7(6) . . ?
C2 C3 H3 119.6 . . ?
C4 C3 H3 119.6 . . ?
C5 C4 C3 118.3(6) . . ?
C5 C4 C8 120.8(6) . . ?
C3 C4 C8 120.8(6) . . ?
C4 C5 C6 121.6(6) . . ?
C4 C5 H5 119.2 . . ?
C6 C5 H5 119.2 . . ?
C1 C6 C5 118.8(6) . . ?
C1 C6 H6 120.6 . . ?
C5 C6 H6 120.6 . . ?
O2 C7 O1 122.1(5) . . ?
O2 C7 C1 118.8(5) . . ?
O1 C7 C1 119.1(6) . . ?
O4 C8 O3 127.2(6) . . ?
O4 C8 C4 117.0(5) . . ?
O3 C8 C4 115.8(5) . . ?
C10 C9 C11 119.6(5) . 5_665 ?
C10 C9 C12 120.2(5) . . ?
C11 C9 C12 120.2(5) 5_665 . ?
C9 C10 C11 122.1(6) . . ?
C9 C10 H10 119.0 . . ?
C11 C10 H10 119.0 . . ?
C10 C11 C9 118.4(6) . 5_665 ?
C10 C11 H11 120.8 . . ?
C9 C11 H11 120.8 5_665 . ?
O5 C12 O6 120.5(5) . . ?
O5 C12 C9 118.9(5) . . ?
O6 C12 C9 120.6(5) . . ?
N1 C13 C14 122.5(7) . . ?
N1 C13 H13 118.8 . . ?
C14 C13 H13 118.8 . . ?
C15 C14 C13 120.2(6) . . ?
C15 C14 H14 119.9 . . ?
C13 C14 H14 119.9 . . ?
C16 C15 C14 116.9(6) . . ?
C16 C15 C23 121.2(7) . . ?
C14 C15 C23 121.8(7) . . ?
C15 C16 C17 119.6(7) . . ?
C15 C16 H16 120.2 . . ?
C17 C16 H16 120.2 . . ?
N1 C17 C16 124.2(7) . . ?
N1 C17 H17 117.9 . . ?
C16 C17 H17 117.9 . . ?
N2 C18 C19 121.4(8) . . ?
N2 C18 H18 119.3 . . ?
C19 C18 H18 119.3 . . ?
C18 C19 C20 120.9(8) . . ?
C18 C19 H19 119.5 . . ?
C20 C19 H19 119.5 . . ?
C21 C20 C19 116.1(7) . . ?
C21 C20 C25 123.5(9) . . ?
C19 C20 C25 120.4(8) . . ?
C22 C21 C20 118.7(8) . . ?
C22 C21 H21 120.6 . . ?
C20 C21 H21 120.6 . . ?
N2 C22 C21 124.9(8) . . ?
N2 C22 H22 117.6 . . ?
C21 C22 H22 117.6 . . ?
C15 C23 C24 110.8(6) . . ?
C15 C23 H23A 109.5 . . ?
C24 C23 H23A 109.5 . . ?
C15 C23 H23B 109.5 . . ?
C24 C23 H23B 109.5 . . ?
H23A C23 H23B 108.1 . . ?
C25 C24 C23 110.8(7) 4_645 . ?
C25 C24 H24A 109.5 4_645 . ?
C23 C24 H24A 109.5 . . ?
C25 C24 H24B 109.5 4_645 . ?
C23 C24 H24B 109.5 . . ?
H24A C24 H24B 108.1 . . ?
C24 C25 C20 111.5(7) 4_655 . ?
C24 C25 H25A 109.3 4_655 . ?
C20 C25 H25A 109.3 . . ?
C24 C25 H25B 109.3 4_655 . ?
C20 C25 H25B 109.3 . . ?
H25A C25 H25B 108.0 . . ?
N3B C27 N3A 107.1(17) . . ?
N3B C27 H27A 15.0 . . ?
N3A C27 H27A 109.5 . . ?
N3B C27 H27B 123.1 . . ?
N3A C27 H27B 109.5 . . ?
H27A C27 H27B 109.5 . . ?
N3B C27 H27C 97.2 . . ?
N3A C27 H27C 109.5 . . ?
H27A C27 H27C 109.5 . . ?
H27B C27 H27C 109.5 . . ?
N3B C27 H27D 109.5 . . ?
N3A C27 H27D 49.7 . . ?
H27A C27 H27D 99.3 . . ?
H27B C27 H27D 67.8 . . ?
H27C C27 H27D 149.7 . . ?
N3B C27 H27F 109.5 . . ?
N3A C27 H27F 63.7 . . ?
H27A C27 H27F 124.2 . . ?
H27B C27 H27F 125.4 . . ?
H27C C27 H27F 45.8 . . ?
H27D C27 H27F 109.5 . . ?
N3B C27 H27G 109.5 . . ?
N3A C27 H27G 142.7 . . ?
H27A C27 H27G 104.0 . . ?
H27B C27 H27G 41.7 . . ?
H27C C27 H27G 73.0 . . ?
H27D C27 H27G 109.5 . . ?
H27F C27 H27G 109.5 . . ?
C28A N3A C27 116.0(18) . . ?
C28A N3A C26A 118.0(19) . . ?
C27 N3A C26A 125.9(17) . . ?
N3A C26A H26A 109.5 . . ?
N3A C26A H26B 109.5 . . ?
H26A C26A H26B 109.5 . . ?
N3A C26A H26C 109.5 . . ?
H26A C26A H26C 109.5 . . ?
H26B C26A H26C 109.5 . . ?
O7A C28A N3A 124(2) . . ?
O7A C28A H28A 117.8 . . ?
N3A C28A H28A 117.8 . . ?
C26B N3B C28B 126(2) . . ?
C26B N3B C27 116(2) . . ?
C28B N3B C27 117(2) . . ?
N3B C26B H26D 109.5 . . ?
N3B C26B H26E 109.5 . . ?
H26D C26B H26E 109.5 . . ?
N3B C26B H26F 109.5 . . ?
H26D C26B H26F 109.5 . . ?
H26E C26B H26F 109.5 . . ?
N3B C28B O7B 117(2) . . ?
N3B C28B H28B 121.7 . . ?
O7B C28B H28B 121.7 . . ?
O7B O7B C28B 103.7(14) 2_656 . ?

loop_
_geom_bond_atom_site_label_1
_geom_bond_atom_site_label_2
_geom_bond_distance
_geom_bond_site_symmetry_2
_geom_bond_publ_flag
Cd1 O4 2.258(4) 6_575 ?
Cd1 N1 2.324(5) . ?
Cd1 N2 2.334(6) . ?
Cd1 O5 2.347(4) . ?
Cd1 O2 2.350(4) . ?
Cd1 O6 2.480(4) . ?
Cd1 O1 2.507(4) . ?
Cd2 O3 2.211(4) 6_575 ?
Cd2 O3 2.211(4) 5_676 ?
Cd2 O6 2.309(4) . ?
Cd2 O6 2.309(4) 2_655 ?
Cd2 O1 2.375(4) . ?
Cd2 O1 2.375(4) 2_655 ?
O1 C7 1.268(7) . ?
O2 C7 1.257(8) . ?
O3 C8 1.253(7) . ?
O3 Cd2 2.211(4) 5_676 ?
O4 C8 1.247(7) . ?
O4 Cd1 2.258(4) 6_576 ?
O5 C12 1.268(7) . ?
O6 C12 1.269(7) . ?
N1 C17 1.317(9) . ?
N1 C13 1.346(8) . ?
N2 C22 1.317(10) . ?
N2 C18 1.327(10) . ?
C1 C6 1.386(9) . ?
C1 C2 1.394(9) . ?
C1 C7 1.508(8) . ?
C2 C3 1.373(9) . ?
C2 H2 0.9500 . ?
C3 C4 1.398(9) . ?
C3 H3 0.9500 . ?
C4 C5 1.383(9) . ?
C4 C8 1.521(8) . ?
C5 C6 1.410(9) . ?
C5 H5 0.9500 . ?
C6 H6 0.9500 . ?
C9 C10 1.375(8) . ?
C9 C11 1.411(8) 5_665 ?
C9 C12 1.487(8) . ?
C10 C11 1.401(8) . ?
C10 H10 0.9500 . ?
C11 C9 1.411(8) 5_665 ?
C11 H11 0.9500 . ?
C13 C14 1.399(10) . ?
C13 H13 0.9500 . ?
C14 C15 1.378(11) . ?
C14 H14 0.9500 . ?
C15 C16 1.370(10) . ?
C15 C23 1.512(9) . ?
C16 C17 1.397(10) . ?
C16 H16 0.9500 . ?
C17 H17 0.9500 . ?
C18 C19 1.369(12) . ?
C18 H18 0.9500 . ?
C19 C20 1.398(13) . ?
C19 H19 0.9500 . ?
C20 C21 1.388(12) . ?
C20 C25 1.529(11) . ?
C21 C22 1.357(11) . ?
C21 H21 0.9500 . ?
C22 H22 0.9500 . ?
C23 C24 1.540(10) . ?
C23 H23A 0.9900 . ?
C23 H23B 0.9900 . ?
C24 C25 1.518(12) 4_645 ?
C24 H24A 0.9900 . ?
C24 H24B 0.9900 . ?
C25 C24 1.518(12) 4_655 ?
C25 H25A 0.9900 . ?
C25 H25B 0.9900 . ?
C27 N3B 1.44(3) . ?
C27 N3A 1.47(2) . ?
C27 H27A 0.9800 . ?
C27 H27B 0.9800 . ?
C27 H27C 0.9800 . ?
C27 H27D 0.9800 . ?
C27 H27F 0.9800 . ?
C27 H27G 0.9800 . ?
N3A C28A 1.29(2) . ?
N3A C26A 1.51(3) . ?
C26A H26A 0.9800 . ?
C26A H26B 0.9800 . ?
C26A H26C 0.9800 . ?
C28A O7A 1.23(2) . ?
C28A H28A 0.9500 . ?
N3B C26B 1.42(3) . ?
N3B C28B 1.43(3) . ?
C26B H26D 0.9800 . ?
C26B H26E 0.9800 . ?
C26B H26F 0.9800 . ?
C28B O7B 1.73(3) . ?
C28B H28B 0.9500 . ?
O7B O7B 1.27(3) 2_656 ?
